data_2228596
loop_
_publ_author_name
'Zhang, Peng'
'Fu, Feng'
'Wang, Ni'

_publ_section_title
;
 Dimethyl 3-phenylpentanedioate
;
_journal_coeditor_code XU5052
_journal_issue 12
_journal_name_full 'Acta Crystallographica Section E'
_journal_page_first o3114
_journal_paper_doi 10.1107/S1600536810041954
_journal_volume 66
_journal_year 2010
_chemical_formula_iupac 'C13 H16 O4'
_chemical_formula_moiety 'C13 H16 O4'
_chemical_formula_sum 'C13 H16 O4'
_chemical_formula_weight 236.26
_chemical_name_systematic
;
Dimethyl 3-phenylpentanedioate
;
_space_group_IT_number 2
_symmetry_cell_setting triclinic
_symmetry_space_group_name_Hall '-P 1'
_symmetry_space_group_name_H-M 'P -1'
_atom_sites_solution_hydrogens geom
_atom_sites_solution_primary direct
_atom_sites_solution_secondary difmap
_audit_creation_method SHELXL-97
_cell_angle_alpha 92.609(2)
_cell_angle_beta 101.979(2)
_cell_angle_gamma 96.140(2)
_cell_formula_units_Z 2
_cell_length_a 5.7944(2)
_cell_length_b 8.7668(3)
_cell_length_c 12.7591(4)
_cell_measurement_reflns_used 2207
_cell_measurement_temperature 296(2)
_cell_measurement_theta_max 25.01
_cell_measurement_theta_min 1.64
_cell_volume 628.86(4)
_computing_cell_refinement 'SAINT (Bruker, 1997)'
_computing_data_collection 'SMART (Bruker, 1997)'
_computing_data_reduction 'SAINT (Bruker, 1997)'
_computing_molecular_graphics 'SHELXTL (Sheldrick, 2008)'
_computing_publication_material 'SHELXTL (Sheldrick, 2008)'
_computing_structure_refinement 'SHELXTL (Sheldrick, 2008)'
_computing_structure_solution 'SHELXTL (Sheldrick, 2008)'
_diffrn_ambient_temperature 296(2)
_diffrn_measured_fraction_theta_full 1.000
_diffrn_measured_fraction_theta_max 1.000
_diffrn_measurement_device_type 'Bruker SMART 1000 CCD'
_diffrn_measurement_method '\f and \w scans'
_diffrn_radiation_monochromator graphite
_diffrn_radiation_source 'fine-focus sealed tube'
_diffrn_radiation_type MoK\a
_diffrn_radiation_wavelength 0.71073
_diffrn_reflns_av_R_equivalents 0.0200
_diffrn_reflns_av_sigmaI/netI 0.0158
_diffrn_reflns_limit_h_max 6
_diffrn_reflns_limit_h_min -6
_diffrn_reflns_limit_k_max 10
_diffrn_reflns_limit_k_min -9
_diffrn_reflns_limit_l_max 14
_diffrn_reflns_limit_l_min -15
_diffrn_reflns_number 8883
_diffrn_reflns_theta_full 25.01
_diffrn_reflns_theta_max 25.01
_diffrn_reflns_theta_min 1.64
_diffrn_standards_number 0
_exptl_absorpt_coefficient_mu 0.092
_exptl_absorpt_correction_type none
_exptl_crystal_colour Colorless
_exptl_crystal_density_diffrn 1.248
_exptl_crystal_density_method 'not measured'
_exptl_crystal_description Prism
_exptl_crystal_F_000 252
_exptl_crystal_size_max 0.32
_exptl_crystal_size_mid 0.26
_exptl_crystal_size_min 0.13
_refine_diff_density_max 0.148
_refine_diff_density_min -0.142
_refine_ls_extinction_method none
_refine_ls_goodness_of_fit_ref 1.066
_refine_ls_hydrogen_treatment constr
_refine_ls_matrix_type full
_refine_ls_number_parameters 156
_refine_ls_number_reflns 2207
_refine_ls_number_restraints 0
_refine_ls_restrained_S_all 1.066
_refine_ls_R_factor_all 0.0461
_refine_ls_R_factor_gt 0.0384
_refine_ls_shift/su_max 0.000
_refine_ls_shift/su_mean 0.000
_refine_ls_structure_factor_coef Fsqd
_refine_ls_weighting_details 'calc w=1/[\s^2^(Fo^2^)+(0.0636P)^2^+0.0827P] where P=(Fo^2^+2Fc^2^)/3'
_refine_ls_weighting_scheme calc
_refine_ls_wR_factor_gt 0.1090
_refine_ls_wR_factor_ref 0.1160
_reflns_number_gt 1839
_reflns_number_total 2207
_reflns_threshold_expression I>2sigma(I)
_cod_data_source_file xu5052.cif
_cod_data_source_block I
_cod_database_code 2228596
_cod_database_fobs_code 2228596

loop_
_symmetry_equiv_pos_as_xyz
'x, y, z'
'-x, -y, -z'

loop_
_atom_site_type_symbol
_atom_site_label
_atom_site_fract_x
_atom_site_fract_y
_atom_site_fract_z
_atom_site_U_iso_or_equiv
_atom_site_adp_type
_atom_site_calc_flag
_atom_site_refinement_flags
_atom_site_occupancy
_atom_site_disorder_assembly
_atom_site_disorder_group
C C1 0.4786(2) 0.22914(15) 0.76660(10) 0.0402(3) Uani d . 1 . .
C C2 0.6254(3) 0.26207(18) 0.69556(13) 0.0551(4) Uani d . 1 . .
H H2 0.7299 0.1932 0.6833 0.066 Uiso calc R 1 . .
C C3 0.6182(3) 0.3963(2) 0.64272(13) 0.0635(5) Uani d . 1 . .
H H3 0.7184 0.4169 0.5955 0.076 Uiso calc R 1 . .
C C4 0.4658(3) 0.49892(18) 0.65906(13) 0.0579(4) Uani d . 1 . .
H H4 0.4610 0.5886 0.6229 0.069 Uiso calc R 1 . .
C C5 0.3203(3) 0.46854(17) 0.72911(13) 0.0578(4) Uani d . 1 . .
H H5 0.2166 0.5382 0.7410 0.069 Uiso calc R 1 . .
C C6 0.3263(3) 0.33451(16) 0.78254(12) 0.0496(4) Uani d . 1 . .
H H6 0.2261 0.3152 0.8299 0.060 Uiso calc R 1 . .
C C7 0.4854(2) 0.08246(15) 0.82520(11) 0.0427(3) Uani d . 1 . .
H H7 0.3652 0.0799 0.8692 0.051 Uiso calc R 1 . .
C C8 0.7273(3) 0.07618(17) 0.89975(11) 0.0488(4) Uani d . 1 . .
H H8A 0.7261 -0.0220 0.9319 0.059 Uiso calc R 1 . .
H H8B 0.8482 0.0813 0.8572 0.059 Uiso calc R 1 . .
C C9 0.7936(3) 0.20195(16) 0.98715(11) 0.0463(3) Uani d . 1 . .
C C10 1.1203(4) 0.3609(2) 1.09571(16) 0.0793(6) Uani d . 1 . .
H H10A 1.0243 0.4439 1.0931 0.119 Uiso calc R 1 . .
H H10B 1.2801 0.4007 1.0937 0.119 Uiso calc R 1 . .
H H10C 1.1199 0.3104 1.1609 0.119 Uiso calc R 1 . .
C C11 0.4293(2) -0.06163(16) 0.74809(12) 0.0487(4) Uani d . 1 . .
H H11A 0.5381 -0.0554 0.6996 0.058 Uiso calc R 1 . .
H H11B 0.4573 -0.1507 0.7892 0.058 Uiso calc R 1 . .
C C12 0.1809(3) -0.08498(16) 0.68321(12) 0.0474(3) Uani d . 1 . .
C C13 -0.0740(4) -0.2120(3) 0.52859(17) 0.0895(6) Uani d . 1 . .
H H13A -0.1606 -0.2865 0.5633 0.134 Uiso calc R 1 . .
H H13B -0.0641 -0.2549 0.4593 0.134 Uiso calc R 1 . .
H H13C -0.1546 -0.1218 0.5202 0.134 Uiso calc R 1 . .
O O1 1.02509(18) 0.25234(13) 1.00486(9) 0.0591(3) Uani d . 1 . .
O O2 0.6623(2) 0.25035(15) 1.03815(10) 0.0713(4) Uani d . 1 . .
O O3 0.1625(2) -0.17144(14) 0.59333(9) 0.0671(3) Uani d . 1 . .
O O4 0.0144(2) -0.03577(17) 0.70777(11) 0.0850(5) Uani d . 1 . .

loop_
_atom_site_aniso_label
_atom_site_aniso_U_11
_atom_site_aniso_U_22
_atom_site_aniso_U_33
_atom_site_aniso_U_12
_atom_site_aniso_U_13
_atom_site_aniso_U_23
C1 0.0367(7) 0.0427(7) 0.0383(7) 0.0014(6) 0.0042(5) -0.0019(6)
C2 0.0524(9) 0.0602(9) 0.0589(9) 0.0142(7) 0.0209(7) 0.0101(7)
C3 0.0660(10) 0.0697(11) 0.0601(10) 0.0054(9) 0.0240(8) 0.0175(8)
C4 0.0665(10) 0.0476(8) 0.0548(9) 0.0017(7) 0.0033(8) 0.0099(7)
C5 0.0613(10) 0.0451(8) 0.0673(10) 0.0143(7) 0.0109(8) 0.0005(7)
C6 0.0500(8) 0.0464(8) 0.0549(9) 0.0067(6) 0.0167(7) 0.0011(7)
C7 0.0403(7) 0.0432(7) 0.0441(7) 0.0044(6) 0.0085(6) 0.0010(6)
C8 0.0484(8) 0.0486(8) 0.0477(8) 0.0108(6) 0.0041(6) 0.0026(6)
C9 0.0467(8) 0.0503(8) 0.0414(7) 0.0086(6) 0.0061(6) 0.0080(6)
C10 0.0702(12) 0.0790(12) 0.0741(12) -0.0042(10) -0.0060(10) -0.0174(10)
C11 0.0474(8) 0.0435(8) 0.0542(8) 0.0066(6) 0.0083(7) -0.0007(6)
C12 0.0487(8) 0.0417(7) 0.0511(8) 0.0011(6) 0.0120(7) -0.0007(6)
C13 0.0772(13) 0.0980(15) 0.0754(13) -0.0134(11) -0.0073(10) -0.0194(11)
O1 0.0474(6) 0.0657(7) 0.0592(7) 0.0014(5) 0.0048(5) -0.0079(5)
O2 0.0604(7) 0.0865(9) 0.0668(7) 0.0044(6) 0.0206(6) -0.0181(6)
O3 0.0603(7) 0.0713(7) 0.0625(7) 0.0036(6) 0.0047(6) -0.0208(6)
O4 0.0469(7) 0.1122(11) 0.0901(9) 0.0096(7) 0.0109(6) -0.0360(8)

loop_
_atom_type_symbol
_atom_type_description
_atom_type_scat_dispersion_real
_atom_type_scat_dispersion_imag
_atom_type_scat_source
C C 0.0033 0.0016 'International Tables Vol C Tables 4.2.6.8 and 6.1.1.4'
H H 0.0000 0.0000 'International Tables Vol C Tables 4.2.6.8 and 6.1.1.4'
O O 0.0106 0.0060 'International Tables Vol C Tables 4.2.6.8 and 6.1.1.4'

loop_
_geom_angle_atom_site_label_1
_geom_angle_atom_site_label_2
_geom_angle_atom_site_label_3
_geom_angle_site_symmetry_1
_geom_angle_site_symmetry_3
_geom_angle
_geom_angle_publ_flag
C6 C1 C2 . . 117.79(13) ?
C6 C1 C7 . . 121.06(12) ?
C2 C1 C7 . . 121.15(12) ?
C3 C2 C1 . . 120.70(14) ?
C3 C2 H2 . . 119.7 ?
C1 C2 H2 . . 119.7 ?
C4 C3 C2 . . 120.75(15) ?
C4 C3 H3 . . 119.6 ?
C2 C3 H3 . . 119.6 ?
C3 C4 C5 . . 119.34(14) ?
C3 C4 H4 . . 120.3 ?
C5 C4 H4 . . 120.3 ?
C4 C5 C6 . . 120.37(14) ?
C4 C5 H5 . . 119.8 ?
C6 C5 H5 . . 119.8 ?
C1 C6 C5 . . 121.05(14) ?
C1 C6 H6 . . 119.5 ?
C5 C6 H6 . . 119.5 ?
C1 C7 C11 . . 112.33(11) ?
C1 C7 C8 . . 111.83(11) ?
C11 C7 C8 . . 108.24(11) ?
C1 C7 H7 . . 108.1 ?
C11 C7 H7 . . 108.1 ?
C8 C7 H7 . . 108.1 ?
C9 C8 C7 . . 114.04(11) ?
C9 C8 H8A . . 108.7 ?
C7 C8 H8A . . 108.7 ?
C9 C8 H8B . . 108.7 ?
C7 C8 H8B . . 108.7 ?
H8A C8 H8B . . 107.6 ?
O2 C9 O1 . . 123.14(14) ?
O2 C9 C8 . . 125.79(14) ?
O1 C9 C8 . . 111.03(12) ?
O1 C10 H10A . . 109.5 ?
O1 C10 H10B . . 109.5 ?
H10A C10 H10B . . 109.5 ?
O1 C10 H10C . . 109.5 ?
H10A C10 H10C . . 109.5 ?
H10B C10 H10C . . 109.5 ?
C12 C11 C7 . . 114.15(11) ?
C12 C11 H11A . . 108.7 ?
C7 C11 H11A . . 108.7 ?
C12 C11 H11B . . 108.7 ?
C7 C11 H11B . . 108.7 ?
H11A C11 H11B . . 107.6 ?
O4 C12 O3 . . 122.43(15) ?
O4 C12 C11 . . 125.58(14) ?
O3 C12 C11 . . 111.98(12) ?
O3 C13 H13A . . 109.5 ?
O3 C13 H13B . . 109.5 ?
H13A C13 H13B . . 109.5 ?
O3 C13 H13C . . 109.5 ?
H13A C13 H13C . . 109.5 ?
H13B C13 H13C . . 109.5 ?
C9 O1 C10 . . 117.15(13) ?
C12 O3 C13 . . 116.62(14) ?

loop_
_geom_bond_atom_site_label_1
_geom_bond_atom_site_label_2
_geom_bond_site_symmetry_2
_geom_bond_distance
_geom_bond_publ_flag
C1 C6 . 1.3803(18) ?
C1 C2 . 1.3855(19) ?
C1 C7 . 1.5166(18) ?
C2 C3 . 1.383(2) ?
C2 H2 . 0.9300 ?
C3 C4 . 1.364(2) ?
C3 H3 . 0.9300 ?
C4 C5 . 1.366(2) ?
C4 H4 . 0.9300 ?
C5 C6 . 1.385(2) ?
C5 H5 . 0.9300 ?
C6 H6 . 0.9300 ?
C7 C11 . 1.5283(19) ?
C7 C8 . 1.5299(19) ?
C7 H7 . 0.9800 ?
C8 C9 . 1.492(2) ?
C8 H8A . 0.9700 ?
C8 H8B . 0.9700 ?
C9 O2 . 1.1962(17) ?
C9 O1 . 1.3357(18) ?
C10 O1 . 1.441(2) ?
C10 H10A . 0.9600 ?
C10 H10B . 0.9600 ?
C10 H10C . 0.9600 ?
C11 C12 . 1.492(2) ?
C11 H11A . 0.9700 ?
C11 H11B . 0.9700 ?
C12 O4 . 1.1908(18) ?
C12 O3 . 1.3244(18) ?
C13 O3 . 1.444(2) ?
C13 H13A . 0.9600 ?
C13 H13B . 0.9600 ?
C13 H13C . 0.9600 ?

loop_
_geom_hbond_atom_site_label_D
_geom_hbond_atom_site_label_H
_geom_hbond_atom_site_label_A
_geom_hbond_site_symmetry_A
_geom_hbond_distance_DH
_geom_hbond_distance_HA
_geom_hbond_distance_DA
_geom_hbond_angle_DHA
C8 H8B O4 1_655 0.97 2.53 3.3987(19) 148.7

loop_
_geom_torsion_atom_site_label_1
_geom_torsion_atom_site_label_2
_geom_torsion_atom_site_label_3
_geom_torsion_atom_site_label_4
_geom_torsion_site_symmetry_1
_geom_torsion_site_symmetry_2
_geom_torsion_site_symmetry_3
_geom_torsion_site_symmetry_4
_geom_torsion
_geom_torsion_publ_flag
C6 C1 C2 C3 . . . . 0.0(2) ?
C7 C1 C2 C3 . . . . -179.85(14) ?
C1 C2 C3 C4 . . . . -0.3(3) ?
C2 C3 C4 C5 . . . . 0.5(3) ?
C3 C4 C5 C6 . . . . -0.4(3) ?
C2 C1 C6 C5 . . . . 0.1(2) ?
C7 C1 C6 C5 . . . . 179.92(14) ?
C4 C5 C6 C1 . . . . 0.1(2) ?
C6 C1 C7 C11 . . . . 121.25(14) ?
C2 C1 C7 C11 . . . . -58.94(17) ?
C6 C1 C7 C8 . . . . -116.81(14) ?
C2 C1 C7 C8 . . . . 62.99(17) ?
C1 C7 C8 C9 . . . . 61.88(15) ?
C11 C7 C8 C9 . . . . -173.87(12) ?
C7 C8 C9 O2 . . . . 40.5(2) ?
C7 C8 C9 O1 . . . . -141.58(13) ?
C1 C7 C11 C12 . . . . -66.14(15) ?
C8 C7 C11 C12 . . . . 169.91(12) ?
C7 C11 C12 O4 . . . . -24.7(2) ?
C7 C11 C12 O3 . . . . 156.52(12) ?
O2 C9 O1 C10 . . . . 5.2(2) ?
C8 C9 O1 C10 . . . . -172.73(14) ?
O4 C12 O3 C13 . . . . -3.8(2) ?
C11 C12 O3 C13 . . . . 175.03(15) ?

loop_
_cod_related_entry_id
_cod_related_entry_database
_cod_related_entry_code
1 ChemSpider 3384836
